data_5910001
loop_
_publ_author_name
'Wyckoff, R. W. G.'

_publ_section_title
;
Page 38 from the second edition supplement of The Structure of Crystals by 
Wyckoff R W G. published by Reinhold PublishingCorporation, INC, Camden,N. J.
in 1935 & http://database.iem.ac.ru/mincryst/
;
_journal_name_full 'The second edition supplement of The Structure of Crystals'
_journal_page_first 38
_journal_page_last 38
_journal_year 1935
_chemical_formula_structural Fe3C
_chemical_formula_sum 'C Fe3'
_chemical_name_systematic cohenite
_symmetry_cell_setting orthorhombic
_symmetry_Int_Tables_number 62
_symmetry_space_group_name_H-M 'P b n m'
_audit_creation_date 2005-10-12
_audit_creation_method
;
Page 38 from the second edition supplement of The Structure of Crystals by 
Wyckoff R W G. published by Reinhold PublishingCorporation, INC, Camden,N. J.
in 1935 & http://database.iem.ac.ru/mincryst/
;
_audit_update_record 'created by Girish Upreti, Portland State University'
_cell_angle_alpha 52.30
_cell_angle_beta 52.30
_cell_angle_gamma 52.30
_cell_length_a 4.626
_cell_length_b 5.107
_cell_length_c 6.633
_cell_volume 90.765
_cod_original_formula_sum 'Fe3 C'
_cod_database_code 5910001

loop_
_atom_site_fract_x
_atom_site_fract_y
_atom_site_fract_z
_atom_site_label
-0.16700 0.04000 0.25000 Fe1
0.33300 0.17500 0.06500 Fe2
0.43000 -0.13000 0.25000 C
